data_7159829
loop_
_publ_author_name
'Yakovleva, Elizaveta D.'
'Shelukho, Evgeniya R.'
'Nadirova, Maryana A.'
'Erokhin, Pavel P.'
'Simakova, Daria N.'
'Khrustalev, Victor N.'
'Grigoriev, Mikhail S.'
'Novikov, Anton P.'
'Romanycheva, Anna A.'
'Shetnev, Anton A.'
'Bychkova, Olga P.'
'Trenin, Alexey S.'
'Zubkov, Fedor I.'
'Zaytsev, Vladimir P.'

_publ_section_title
;
 Application of the intramolecular Diels-Alder vinylarene (IMDAV) reaction
 for the synthesis of benzo-, carbocyclo-,
 thienothiopheneisoindolecarboxylic acids and its limitations.
;
_journal_issue 13
_journal_name_full 'Organic &amp; biomolecular chemistry'
_journal_page_first 2643
_journal_page_last 2653
_journal_paper_doi 10.1039/d3ob01933k
_journal_volume 22
_journal_year 2024
_chemical_formula_moiety 'C20 H19 N O3 S'
_chemical_formula_sum 'C20 H19 N O3 S'
_chemical_formula_weight 353.42
_space_group_crystal_system monoclinic
_space_group_IT_number 15
_space_group_name_Hall '-C 2yc'
_space_group_name_H-M_alt 'C 1 2/c 1'
_atom_sites_solution_hydrogens mixed
_atom_sites_solution_primary difmap
_atom_sites_solution_secondary difmap
_audit_creation_method SHELXL-2013
_audit_update_record
;
2023-10-25 deposited with the CCDC.	2024-03-01 downloaded from the CCDC.
;
_cell_angle_alpha 90
_cell_angle_beta 106.54(3)
_cell_angle_gamma 90
_cell_formula_units_Z 24
_cell_length_a 46.828(9)
_cell_length_b 15.239(3)
_cell_length_c 14.999(3)
_cell_measurement_reflns_used 600
_cell_measurement_temperature 100(2)
_cell_measurement_theta_max 30.0
_cell_measurement_theta_min 2.0
_cell_volume 10261(4)
_computing_cell_refinement 'iMosflm (Battye et al., 2011)'
_computing_data_collection 'Marccd (Doyle, 2011)'
_computing_data_reduction iMosflm
_computing_molecular_graphics 'SHELXTL (Sheldrick, 2015)'
_computing_publication_material SHELXTL
_computing_structure_refinement 'SHELXL (Sheldrick, 2015)'
_computing_structure_solution 'SHELXT (Sheldrick, 2015)'
_diffrn_ambient_temperature 100(2)
_diffrn_measured_fraction_theta_full 0.986
_diffrn_measured_fraction_theta_max 0.983
_diffrn_measurement_device_type 'Rayonix SX165 CCD'
_diffrn_measurement_method '/f scan'
_diffrn_radiation_type synchrotron
_diffrn_radiation_wavelength 0.80246
_diffrn_reflns_av_R_equivalents 0.0691
_diffrn_reflns_av_unetI/netI 0.0598
_diffrn_reflns_Laue_measured_fraction_full 0.986
_diffrn_reflns_Laue_measured_fraction_max 0.983
_diffrn_reflns_limit_h_max 59
_diffrn_reflns_limit_h_min -59
_diffrn_reflns_limit_k_max 19
_diffrn_reflns_limit_k_min -18
_diffrn_reflns_limit_l_max 19
_diffrn_reflns_limit_l_min -19
_diffrn_reflns_number 41360
_diffrn_reflns_point_group_measured_fraction_full 0.986
_diffrn_reflns_point_group_measured_fraction_max 0.983
_diffrn_reflns_theta_full 28.782
_diffrn_reflns_theta_max 30.947
_diffrn_reflns_theta_min 2.049
_exptl_absorpt_coefficient_mu 0.283
_exptl_absorpt_correction_T_max 0.987
_exptl_absorpt_correction_T_min 0.936
_exptl_absorpt_correction_type multi-scan
_exptl_absorpt_process_details 'Scala (Evans, 2006)'
_exptl_crystal_colour colourless
_exptl_crystal_density_diffrn 1.373
_exptl_crystal_description plate
_exptl_crystal_F_000 4464
_exptl_crystal_size_max 0.20
_exptl_crystal_size_mid 0.20
_exptl_crystal_size_min 0.02
_refine_diff_density_max 1.333
_refine_diff_density_min -0.792
_refine_diff_density_rms 0.095
_refine_ls_extinction_coef 0.00155(15)
_refine_ls_extinction_expression Fc^*^=kFc[1+0.001xFc^2^\l^3^/sin(2\q)]^-1/4^
_refine_ls_extinction_method SHELXL
_refine_ls_goodness_of_fit_ref 1.016
_refine_ls_hydrogen_treatment mixed
_refine_ls_matrix_type full
_refine_ls_number_parameters 686
_refine_ls_number_reflns 11127
_refine_ls_number_restraints 0
_refine_ls_restrained_S_all 1.016
_refine_ls_R_factor_all 0.1143
_refine_ls_R_factor_gt 0.0896
_refine_ls_shift/su_max 0.001
_refine_ls_shift/su_mean 0.000
_refine_ls_structure_factor_coef Fsqd
_refine_ls_weighting_details 'w=1/[\s^2^(Fo^2^)+(0.08P)^2^+60P] where P=(Fo^2^+2Fc^2^)/3'
_refine_ls_weighting_scheme calc
_refine_ls_wR_factor_gt 0.1986
_refine_ls_wR_factor_ref 0.2142
_reflns_Friedel_coverage 0.000
_reflns_number_gt 8375
_reflns_number_total 11127
_reflns_threshold_expression 'I > 2\s(I)'
_cod_data_source_file d3ob01933k2.cif
_cod_data_source_block 30a
_cod_depositor_comments 'Adding full bibliography for 7159828--7159834.cif.'
_cod_original_sg_symbol_H-M 'C 2/c'
_cod_database_code 7159829
_shelx_space_group_comment
;
The symmetry employed for this shelxl refinement is uniquely defined
by the following loop, which should always be used as a source of
symmetry information in preference to the above space-group names.
They are only intended as comments.
;
_shelx_estimated_absorpt_t_min 0.944
_shelx_estimated_absorpt_t_max 0.994
_shelxl_version_number 2013-4

loop_
_space_group_symop_operation_xyz
'x, y, z'
'-x, y, -z+1/2'
'x+1/2, y+1/2, z'
'-x+1/2, y+1/2, -z+1/2'
'-x, -y, -z'
'x, -y, z-1/2'
'-x+1/2, -y+1/2, -z'
'x+1/2, -y+1/2, z-1/2'

loop_
_atom_site_label
_atom_site_type_symbol
_atom_site_fract_x
_atom_site_fract_y
_atom_site_fract_z
_atom_site_U_iso_or_equiv
_atom_site_adp_type
_atom_site_occupancy
_atom_site_site_symmetry_order
_atom_site_calc_flag
_atom_site_refinement_flags_posn
_atom_site_refinement_flags_adp
_atom_site_refinement_flags_occupancy
_atom_site_disorder_assembly
_atom_site_disorder_group
O1 O 0.55284(6) 0.68167(17) 0.59347(18) 0.0299(6) Uani 1 1 d . . . . .
O2 O 0.61373(7) 0.78868(19) 0.6605(2) 0.0393(7) Uani 1 1 d . . . . .
O3 O 0.61623(6) 0.70343(19) 0.53980(19) 0.0348(6) Uani 1 1 d . . . . .
H3 H 0.6149(11) 0.752(4) 0.508(4) 0.052 Uiso 1 1 d . U . . .
C1 C 0.61315(10) 0.3847(3) 0.8082(3) 0.0384(9) Uani 1 1 d . . . . .
H1A H 0.5993 0.3638 0.8427 0.046 Uiso 1 1 calc R U . . .
H1B H 0.6338 0.3796 0.8488 0.046 Uiso 1 1 calc R U . . .
C2 C 0.60905(11) 0.3323(3) 0.7182(3) 0.0411(10) Uani 1 1 d . . . . .
H2A H 0.5906 0.2967 0.7044 0.049 Uiso 1 1 calc R U . . .
H2B H 0.6262 0.2927 0.7234 0.049 Uiso 1 1 calc R U . . .
C3 C 0.60700(9) 0.4015(3) 0.6417(3) 0.0334(8) Uani 1 1 d . . . . .
H3A H 0.6271 0.4197 0.6393 0.040 Uiso 1 1 calc R U . . .
H3B H 0.5956 0.3788 0.5799 0.040 Uiso 1 1 calc R U . . .
C3A C 0.59055(8) 0.4779(2) 0.6721(2) 0.0263(7) Uani 1 1 d . . . . .
C4 C 0.55669(8) 0.4571(2) 0.6525(3) 0.0292(8) Uani 1 1 d . . . . .
H4A H 0.5497 0.4180 0.5980 0.035 Uiso 1 1 calc R U . . .
H4B H 0.5527 0.4286 0.7071 0.035 Uiso 1 1 calc R U . . .
N5 N 0.54186(6) 0.54277(19) 0.6342(2) 0.0237(6) Uani 1 1 d . . . . .
C6 C 0.56006(8) 0.6049(2) 0.6148(2) 0.0240(7) Uani 1 1 d . . . . .
C6A C 0.59072(8) 0.5670(2) 0.6246(2) 0.0237(7) Uani 1 1 d . . . . .
H6A H 0.5929 0.5567 0.5610 0.028 Uiso 1 1 calc R U . . .
C7 C 0.61546(8) 0.6301(2) 0.6773(2) 0.0265(7) Uani 1 1 d . . . . .
H7 H 0.6349 0.6013 0.6806 0.032 Uiso 1 1 calc R U . . .
C7A C 0.61424(8) 0.6421(3) 0.7780(2) 0.0281(8) Uani 1 1 d . . . . .
H7A H 0.5948 0.6694 0.7775 0.034 Uiso 1 1 calc R U . . .
C8 C 0.63934(9) 0.6938(3) 0.8423(3) 0.0363(9) Uani 1 1 d . . . . .
H8 H 0.6457 0.7490 0.8256 0.044 Uiso 1 1 calc R U . . .
C9 C 0.65194(9) 0.6558(3) 0.9246(3) 0.0405(10) Uani 1 1 d . . . . .
H9A H 0.6671 0.6838 0.9719 0.049 Uiso 1 1 calc R U . . .
S10 S 0.63853(2) 0.55131(8) 0.93895(6) 0.0384(3) Uani 1 1 d . . . . .
C10A C 0.61644(8) 0.5519(3) 0.8219(2) 0.0300(8) Uani 1 1 d . . . . .
C10B C 0.60610(8) 0.4785(3) 0.7755(2) 0.0287(8) Uani 1 1 d . . . . .
C11 C 0.51090(8) 0.5524(2) 0.6248(2) 0.0244(7) Uani 1 1 d . . . . .
C12 C 0.49774(9) 0.6350(3) 0.6225(3) 0.0334(9) Uani 1 1 d . . . . .
H12 H 0.5096 0.6864 0.6280 0.040 Uiso 1 1 calc R U . . .
C13 C 0.46730(9) 0.6422(3) 0.6120(3) 0.0362(9) Uani 1 1 d . . . . .
H13 H 0.4585 0.6986 0.6100 0.043 Uiso 1 1 calc R U . . .
C14 C 0.44968(9) 0.5681(3) 0.6046(3) 0.0341(9) Uani 1 1 d . . . . .
H14 H 0.4289 0.5734 0.5973 0.041 Uiso 1 1 calc R U . . .
C15 C 0.46266(8) 0.4860(3) 0.6080(3) 0.0324(8) Uani 1 1 d . . . . .
H15 H 0.4508 0.4348 0.6037 0.039 Uiso 1 1 calc R U . . .
C16 C 0.49308(8) 0.4780(3) 0.6178(2) 0.0294(8) Uani 1 1 d . . . . .
H16 H 0.5017 0.4214 0.6197 0.035 Uiso 1 1 calc R U . . .
C17 C 0.61486(8) 0.7167(3) 0.6267(3) 0.0307(8) Uani 1 1 d . . . . .
O4 O 0.61309(6) 0.84047(18) 0.42171(18) 0.0312(6) Uani 1 1 d . . . . .
O5 O 0.55444(7) 0.71518(18) 0.3699(2) 0.0382(7) Uani 1 1 d . . . . .
O6 O 0.55508(6) 0.81249(18) 0.48266(18) 0.0309(6) Uani 1 1 d . . . . .
H6 H 0.5566(10) 0.761(3) 0.517(3) 0.046 Uiso 1 1 d . U . . .
C18 C 0.54223(10) 1.0984(3) 0.1688(3) 0.0372(9) Uani 1 1 d . . . . .
H18A H 0.5216 1.0946 0.1277 0.045 Uiso 1 1 calc R U . . .
H18B H 0.5554 1.1185 0.1316 0.045 Uiso 1 1 calc R U . . .
C19 C 0.54407(10) 1.1614(3) 0.2509(3) 0.0368(9) Uani 1 1 d . . . . .
H19A H 0.5608 1.2030 0.2586 0.044 Uiso 1 1 calc R U . . .
H19B H 0.5253 1.1951 0.2406 0.044 Uiso 1 1 calc R U . . .
C20 C 0.54908(9) 1.1019(3) 0.3370(3) 0.0332(8) Uani 1 1 d . . . . .
H20A H 0.5599 1.1335 0.3944 0.040 Uiso 1 1 calc R U . . .
H20B H 0.5299 1.0799 0.3439 0.040 Uiso 1 1 calc R U . . .
C20A C 0.56795(8) 1.0267(2) 0.3159(2) 0.0263(7) Uani 1 1 d . . . . .
C21 C 0.60063(8) 1.0559(2) 0.3304(3) 0.0296(8) Uani 1 1 d . . . . .
H21A H 0.6034 1.0812 0.2726 0.036 Uiso 1 1 calc R U . . .
H21B H 0.6066 1.1000 0.3808 0.036 Uiso 1 1 calc R U . . .
N22 N 0.61793(7) 0.9747(2) 0.3559(2) 0.0269(6) Uani 1 1 d . . . . .
C23 C 0.60285(8) 0.9121(2) 0.3889(2) 0.0255(7) Uani 1 1 d . . . . .
C23A C 0.57104(8) 0.9431(2) 0.3762(2) 0.0255(7) Uani 1 1 d . . . . .
H23A H 0.5685 0.9589 0.4382 0.031 Uiso 1 1 calc R U . . .
C24 C 0.54896(8) 0.8696(2) 0.3326(2) 0.0257(7) Uani 1 1 d . . . . .
H24 H 0.5284 0.8925 0.3256 0.031 Uiso 1 1 calc R U . . .
C24A C 0.55127(8) 0.8478(3) 0.2351(3) 0.0292(8) Uani 1 1 d . . . . .
H24A H 0.5721 0.8290 0.2404 0.035 Uiso 1 1 calc R U . . .
C25 C 0.53012(9) 0.7799(3) 0.1791(3) 0.0366(9) Uani 1 1 d . . . . .
H25 H 0.5269 0.7248 0.2041 0.044 Uiso 1 1 calc R U . . .
C26 C 0.51647(9) 0.8034(3) 0.0922(3) 0.0391(10) Uani 1 1 d . . . . .
H26 H 0.5039 0.7644 0.0490 0.047 Uiso 1 1 calc R U . . .
S27 S 0.52324(2) 0.91125(8) 0.06258(7) 0.0396(3) Uani 1 1 d . . . . .
C27A C 0.54491(8) 0.9318(3) 0.1783(2) 0.0299(8) Uani 1 1 d . . . . .
C27B C 0.55243(8) 1.0112(3) 0.2137(3) 0.0298(8) Uani 1 1 d . . . . .
C28 C 0.64785(8) 0.9680(3) 0.3527(2) 0.0279(8) Uani 1 1 d . . . . .
C29 C 0.65883(9) 0.8878(3) 0.3337(3) 0.0337(9) Uani 1 1 d . . . . .
H29 H 0.6468 0.8366 0.3261 0.040 Uiso 1 1 calc R U . . .
C30 C 0.68760(9) 0.8833(3) 0.3259(3) 0.0406(10) Uani 1 1 d . . . . .
H30 H 0.6951 0.8286 0.3118 0.049 Uiso 1 1 calc R U . . .
C31 C 0.70571(9) 0.9572(3) 0.3383(3) 0.0403(10) Uani 1 1 d . . . . .
H31 H 0.7256 0.9529 0.3343 0.048 Uiso 1 1 calc R U . . .
C32 C 0.69460(9) 1.0367(3) 0.3563(3) 0.0374(9) Uani 1 1 d . . . . .
H32 H 0.7067 1.0878 0.3638 0.045 Uiso 1 1 calc R U . . .
C33 C 0.66565(9) 1.0425(3) 0.3636(3) 0.0314(8) Uani 1 1 d . . . . .
H33 H 0.6580 1.0975 0.3759 0.038 Uiso 1 1 calc R U . . .
C34 C 0.55340(8) 0.7900(3) 0.3957(3) 0.0290(8) Uani 1 1 d . . . . .
O7 O 0.78360(6) 0.67568(17) 0.92191(18) 0.0301(6) Uani 1 1 d . . . . .
O8 O 0.71513(6) 0.75084(19) 0.85673(19) 0.0372(7) Uani 1 1 d . . . . .
O9 O 0.72571(6) 0.67883(18) 0.99222(18) 0.0311(6) Uani 1 1 d . . . . .
H9 H 0.7230(10) 0.739(3) 1.015(3) 0.047 Uiso 1 1 d . U . . .
C35 C 0.73757(10) 0.3425(3) 0.7584(3) 0.0408(10) Uani 1 1 d . . . . .
H35A H 0.7503 0.3244 0.7191 0.049 Uiso 1 1 calc R U . . .
H35B H 0.7167 0.3259 0.7267 0.049 Uiso 1 1 calc R U . . .
C36 C 0.74825(11) 0.2997(3) 0.8557(3) 0.0443(11) Uani 1 1 d . . . . .
H36A H 0.7351 0.2504 0.8612 0.053 Uiso 1 1 calc R U . . .
H36B H 0.7689 0.2775 0.8680 0.053 Uiso 1 1 calc R U . . .
C37 C 0.74670(10) 0.3742(3) 0.9237(3) 0.0393(10) Uani 1 1 d . . . . .
H37A H 0.7261 0.3827 0.9276 0.047 Uiso 1 1 calc R U . . .
H37B H 0.7601 0.3628 0.9867 0.047 Uiso 1 1 calc R U . . .
C37A C 0.75722(9) 0.4534(3) 0.8785(3) 0.0324(8) Uani 1 1 d . . . . .
C38 C 0.79129(9) 0.4482(3) 0.8923(3) 0.0325(8) Uani 1 1 d . . . . .
H38A H 0.8012 0.4154 0.9497 0.039 Uiso 1 1 calc R U . . .
H38B H 0.7955 0.4185 0.8387 0.039 Uiso 1 1 calc R U . . .
N39 N 0.80158(7) 0.5392(2) 0.8991(2) 0.0279(7) Uani 1 1 d . . . . .
C40 C 0.78062(8) 0.5956(2) 0.9128(2) 0.0277(8) Uani 1 1 d . . . . .
C40A C 0.75295(8) 0.5459(3) 0.9148(3) 0.0291(8) Uani 1 1 d . . . . .
H40A H 0.7525 0.5407 0.9808 0.035 Uiso 1 1 calc R U . . .
C41 C 0.72464(9) 0.5944(3) 0.8590(3) 0.0310(8) Uani 1 1 d . . . . .
H41 H 0.7072 0.5582 0.8630 0.037 Uiso 1 1 calc R U . . .
C41A C 0.72369(9) 0.5986(3) 0.7554(3) 0.0319(8) Uani 1 1 d . . . . .
H41A H 0.7415 0.6319 0.7500 0.038 Uiso 1 1 calc R U . . .
C42 C 0.69668(9) 0.6371(3) 0.6891(3) 0.0355(9) Uani 1 1 d . . . . .
H42 H 0.6881 0.6907 0.7011 0.043 Uiso 1 1 calc R U . . .
C43 C 0.68523(9) 0.5900(3) 0.6103(3) 0.0398(10) Uani 1 1 d . . . . .
H43 H 0.6689 0.6099 0.5609 0.048 Uiso 1 1 calc R U . . .
S44 S 0.70312(2) 0.48926(8) 0.60752(7) 0.0395(3) Uani 1 1 d . . . . .
C44A C 0.72587(9) 0.5043(3) 0.7231(3) 0.0330(9) Uani 1 1 d . . . . .
C44B C 0.74017(9) 0.4399(3) 0.7775(3) 0.0336(9) Uani 1 1 d . . . . .
C45 C 0.83179(8) 0.5587(2) 0.9039(2) 0.0273(7) Uani 1 1 d . . . . .
C46 C 0.84304(9) 0.6442(3) 0.9186(3) 0.0345(9) Uani 1 1 d . . . . .
H46 H 0.8304 0.6913 0.9245 0.041 Uiso 1 1 calc R U . . .
C47 C 0.87295(9) 0.6602(3) 0.9245(3) 0.0376(9) Uani 1 1 d . . . . .
H47 H 0.8806 0.7181 0.9360 0.045 Uiso 1 1 calc R U . . .
C48 C 0.89156(9) 0.5923(3) 0.9138(3) 0.0361(9) Uani 1 1 d . . . . .
H48 H 0.9118 0.6036 0.9168 0.043 Uiso 1 1 calc R U . . .
C49 C 0.88022(9) 0.5086(3) 0.8987(3) 0.0351(9) Uani 1 1 d . . . . .
H49 H 0.8928 0.4621 0.8909 0.042 Uiso 1 1 calc R U . . .
C50 C 0.85084(9) 0.4904(3) 0.8946(2) 0.0311(8) Uani 1 1 d . . . . .
H50 H 0.8436 0.4318 0.8856 0.037 Uiso 1 1 calc R U . . .
C51 C 0.72150(8) 0.6838(3) 0.9004(2) 0.0298(8) Uani 1 1 d . . . . .

loop_
_atom_site_aniso_label
_atom_site_aniso_U_11
_atom_site_aniso_U_22
_atom_site_aniso_U_33
_atom_site_aniso_U_23
_atom_site_aniso_U_13
_atom_site_aniso_U_12
O1 0.0301(13) 0.0251(14) 0.0353(14) 0.0089(11) 0.0108(11) 0.0018(11)
O2 0.0491(17) 0.0248(15) 0.0429(16) 0.0003(12) 0.0113(13) -0.0035(13)
O3 0.0427(16) 0.0309(16) 0.0343(14) 0.0132(12) 0.0165(12) 0.0077(12)
C1 0.044(2) 0.031(2) 0.042(2) 0.0150(18) 0.0143(18) 0.0070(18)
C2 0.053(3) 0.026(2) 0.047(2) 0.0098(18) 0.018(2) 0.0074(18)
C3 0.042(2) 0.025(2) 0.035(2) 0.0035(16) 0.0138(17) 0.0045(16)
C3A 0.0308(18) 0.0221(19) 0.0265(17) 0.0028(14) 0.0091(14) -0.0003(14)
C4 0.035(2) 0.0217(19) 0.0316(19) 0.0017(15) 0.0101(15) 0.0000(15)
N5 0.0258(14) 0.0199(15) 0.0258(14) 0.0021(12) 0.0081(11) -0.0024(12)
C6 0.0285(17) 0.0199(18) 0.0229(16) 0.0033(13) 0.0063(13) -0.0003(14)
C6A 0.0273(17) 0.0216(18) 0.0215(16) 0.0045(13) 0.0058(13) 0.0007(13)
C7 0.0265(17) 0.0242(19) 0.0279(18) 0.0030(14) 0.0064(14) -0.0002(14)
C7A 0.0286(18) 0.028(2) 0.0258(17) -0.0016(15) 0.0053(14) -0.0025(15)
C8 0.035(2) 0.038(2) 0.034(2) -0.0089(17) 0.0072(16) -0.0084(17)
C9 0.035(2) 0.055(3) 0.0272(19) -0.0096(19) 0.0022(16) -0.0037(19)
S10 0.0335(5) 0.0565(7) 0.0223(4) 0.0028(4) 0.0032(4) 0.0036(5)
C10A 0.0291(18) 0.037(2) 0.0249(17) 0.0018(15) 0.0087(14) 0.0012(16)
C10B 0.0295(18) 0.032(2) 0.0267(17) 0.0074(15) 0.0107(14) 0.0037(15)
C11 0.0263(17) 0.0254(19) 0.0220(16) -0.0015(13) 0.0076(13) -0.0050(14)
C12 0.035(2) 0.029(2) 0.037(2) -0.0086(16) 0.0112(16) -0.0043(16)
C13 0.034(2) 0.035(2) 0.041(2) -0.0107(18) 0.0130(17) -0.0010(17)
C14 0.0285(19) 0.043(2) 0.0303(19) -0.0043(17) 0.0078(15) -0.0062(17)
C15 0.0312(19) 0.035(2) 0.0279(18) 0.0026(16) 0.0033(15) -0.0113(16)
C16 0.0349(19) 0.025(2) 0.0273(18) 0.0025(14) 0.0067(15) -0.0051(15)
C17 0.0256(18) 0.033(2) 0.0337(19) 0.0070(16) 0.0081(15) 0.0017(15)
O4 0.0329(14) 0.0278(15) 0.0337(14) 0.0092(11) 0.0106(11) 0.0013(11)
O5 0.0468(17) 0.0229(15) 0.0460(17) -0.0005(12) 0.0147(13) 0.0014(12)
O6 0.0412(15) 0.0259(15) 0.0292(13) 0.0066(11) 0.0160(11) 0.0037(11)
C18 0.043(2) 0.037(2) 0.0292(19) 0.0131(17) 0.0067(17) 0.0085(18)
C19 0.046(2) 0.028(2) 0.038(2) 0.0086(17) 0.0127(18) 0.0080(18)
C20 0.041(2) 0.026(2) 0.033(2) 0.0030(16) 0.0131(16) 0.0044(16)
C20A 0.0320(18) 0.0214(19) 0.0260(17) 0.0041(14) 0.0093(14) 0.0016(14)
C21 0.0342(19) 0.025(2) 0.0285(18) 0.0048(15) 0.0064(15) 0.0000(15)
N22 0.0293(15) 0.0258(17) 0.0252(14) 0.0025(12) 0.0072(12) -0.0021(12)
C23 0.0300(18) 0.0246(19) 0.0220(16) 0.0045(14) 0.0076(13) -0.0016(14)
C23A 0.0288(17) 0.0245(19) 0.0230(16) 0.0018(14) 0.0067(13) 0.0031(14)
C24 0.0280(17) 0.0235(19) 0.0254(17) 0.0025(14) 0.0072(14) 0.0021(14)
C24A 0.0306(18) 0.027(2) 0.0303(18) -0.0058(15) 0.0097(15) 0.0012(15)
C25 0.034(2) 0.036(2) 0.040(2) -0.0123(18) 0.0112(17) 0.0005(17)
C26 0.033(2) 0.049(3) 0.035(2) -0.0176(19) 0.0086(16) -0.0004(18)
S27 0.0355(5) 0.0565(7) 0.0233(4) -0.0033(4) 0.0029(4) 0.0015(5)
C27A 0.0268(18) 0.039(2) 0.0240(17) 0.0015(15) 0.0078(14) 0.0031(16)
C27B 0.0317(19) 0.032(2) 0.0281(18) 0.0031(15) 0.0124(15) 0.0042(16)
C28 0.0298(18) 0.031(2) 0.0223(16) -0.0017(14) 0.0062(14) -0.0057(15)
C29 0.034(2) 0.029(2) 0.038(2) -0.0056(17) 0.0109(16) -0.0043(16)
C30 0.037(2) 0.041(3) 0.045(2) -0.0032(19) 0.0144(18) 0.0021(18)
C31 0.033(2) 0.049(3) 0.039(2) 0.0031(19) 0.0110(17) -0.0015(19)
C32 0.033(2) 0.043(3) 0.034(2) -0.0008(18) 0.0072(16) -0.0105(18)
C33 0.036(2) 0.030(2) 0.0277(18) -0.0003(15) 0.0090(15) -0.0064(16)
C34 0.0284(18) 0.026(2) 0.0336(19) 0.0032(15) 0.0111(15) 0.0006(15)
O7 0.0345(14) 0.0225(14) 0.0331(14) -0.0053(11) 0.0096(11) 0.0008(11)
O8 0.0407(16) 0.0354(17) 0.0344(15) -0.0021(12) 0.0091(12) 0.0028(13)
O9 0.0379(15) 0.0287(15) 0.0283(13) -0.0088(11) 0.0120(11) -0.0051(12)
C35 0.045(2) 0.029(2) 0.047(2) -0.0119(19) 0.0110(19) -0.0052(18)
C36 0.050(3) 0.027(2) 0.056(3) -0.005(2) 0.015(2) -0.0051(19)
C37 0.046(2) 0.030(2) 0.042(2) 0.0020(18) 0.0129(19) -0.0052(18)
C37A 0.038(2) 0.025(2) 0.035(2) -0.0031(16) 0.0110(16) -0.0034(16)
C38 0.041(2) 0.023(2) 0.034(2) 0.0012(15) 0.0122(16) 0.0005(16)
N39 0.0300(16) 0.0233(16) 0.0323(16) -0.0022(13) 0.0118(13) -0.0006(12)
C40 0.036(2) 0.0218(19) 0.0265(17) -0.0026(14) 0.0110(15) -0.0007(15)
C40A 0.0319(19) 0.027(2) 0.0293(18) -0.0050(15) 0.0108(15) -0.0039(15)
C41 0.0334(19) 0.032(2) 0.0292(18) -0.0087(16) 0.0108(15) -0.0091(16)
C41A 0.0329(19) 0.032(2) 0.0310(19) -0.0020(16) 0.0093(15) -0.0004(16)
C42 0.033(2) 0.043(2) 0.0305(19) -0.0025(17) 0.0091(16) 0.0043(17)
C43 0.0268(19) 0.041(3) 0.048(2) -0.0051(19) 0.0050(17) 0.0013(17)
S44 0.0376(5) 0.0460(7) 0.0318(5) -0.0114(4) 0.0048(4) 0.0015(5)
C44A 0.036(2) 0.036(2) 0.0287(18) -0.0105(16) 0.0119(15) -0.0043(17)
C44B 0.035(2) 0.031(2) 0.035(2) -0.0075(17) 0.0099(16) -0.0048(16)
C45 0.0292(18) 0.028(2) 0.0257(17) 0.0019(14) 0.0091(14) 0.0022(15)
C46 0.0310(19) 0.031(2) 0.043(2) 0.0007(17) 0.0125(17) -0.0001(16)
C47 0.032(2) 0.038(2) 0.041(2) 0.0022(18) 0.0086(17) -0.0024(17)
C48 0.0302(19) 0.048(3) 0.0304(19) 0.0018(18) 0.0097(15) 0.0013(18)
C49 0.033(2) 0.045(3) 0.0257(18) -0.0020(17) 0.0066(15) 0.0088(18)
C50 0.037(2) 0.030(2) 0.0249(17) -0.0004(15) 0.0065(15) 0.0059(16)
C51 0.0304(19) 0.032(2) 0.0256(17) -0.0022(15) 0.0056(14) -0.0042(16)

loop_
_atom_type_symbol
_atom_type_description
_atom_type_scat_dispersion_real
_atom_type_scat_dispersion_imag
_atom_type_scat_source
C C 0.0050 0.0020 'International Tables Vol C Tables 4.2.6.8 and 6.1.1.4'
H H 0.0000 0.0000 'International Tables Vol C Tables 4.2.6.8 and 6.1.1.4'
N N 0.0090 0.0040 'International Tables Vol C Tables 4.2.6.8 and 6.1.1.4'
O O 0.0150 0.0080 'International Tables Vol C Tables 4.2.6.8 and 6.1.1.4'
S S 0.1500 0.1580 'International Tables Vol C Tables 4.2.6.8 and 6.1.1.4'

loop_
_geom_angle_atom_site_label_1
_geom_angle_atom_site_label_2
_geom_angle_atom_site_label_3
_geom_angle
_geom_angle_site_symmetry_1
_geom_angle_site_symmetry_3
_geom_angle_publ_flag
C17 O3 H3 113(3) . . ?
C10B C1 C2 104.2(3) . . ?
C10B C1 H1A 110.9 . . ?
C2 C1 H1A 110.9 . . ?
C10B C1 H1B 110.9 . . ?
C2 C1 H1B 110.9 . . ?
H1A C1 H1B 108.9 . . ?
C1 C2 C3 105.4(3) . . ?
C1 C2 H2A 110.7 . . ?
C3 C2 H2A 110.7 . . ?
C1 C2 H2B 110.7 . . ?
C3 C2 H2B 110.7 . . ?
H2A C2 H2B 108.8 . . ?
C3A C3 C2 103.2(3) . . ?
C3A C3 H3A 111.1 . . ?
C2 C3 H3A 111.1 . . ?
C3A C3 H3B 111.1 . . ?
C2 C3 H3B 111.1 . . ?
H3A C3 H3B 109.1 . . ?
C10B C3A C3 100.0(3) . . ?
C10B C3A C6A 113.9(3) . . ?
C3 C3A C6A 117.6(3) . . ?
C10B C3A C4 111.1(3) . . ?
C3 C3A C4 111.1(3) . . ?
C6A C3A C4 103.4(3) . . ?
N5 C4 C3A 104.9(3) . . ?
N5 C4 H4A 110.8 . . ?
C3A C4 H4A 110.8 . . ?
N5 C4 H4B 110.8 . . ?
C3A C4 H4B 110.8 . . ?
H4A C4 H4B 108.8 . . ?
C6 N5 C11 126.2(3) . . ?
C6 N5 C4 111.5(3) . . ?
C11 N5 C4 121.6(3) . . ?
O1 C6 N5 125.0(3) . . ?
O1 C6 C6A 124.6(3) . . ?
N5 C6 C6A 110.4(3) . . ?
C6 C6A C3A 104.6(3) . . ?
C6 C6A C7 111.4(3) . . ?
C3A C6A C7 114.6(3) . . ?
C6 C6A H6A 108.7 . . ?
C3A C6A H6A 108.7 . . ?
C7 C6A H6A 108.7 . . ?
C17 C7 C7A 112.7(3) . . ?
C17 C7 C6A 112.5(3) . . ?
C7A C7 C6A 110.2(3) . . ?
C17 C7 H7 107.0 . . ?
C7A C7 H7 107.0 . . ?
C6A C7 H7 107.0 . . ?
C8 C7A C10A 104.5(3) . . ?
C8 C7A C7 116.6(3) . . ?
C10A C7A C7 107.5(3) . . ?
C8 C7A H7A 109.3 . . ?
C10A C7A H7A 109.3 . . ?
C7 C7A H7A 109.3 . . ?
C9 C8 C7A 115.0(4) . . ?
C9 C8 H8 122.5 . . ?
C7A C8 H8 122.5 . . ?
C8 C9 S10 115.3(3) . . ?
C8 C9 H9A 122.3 . . ?
S10 C9 H9A 122.3 . . ?
C9 S10 C10A 90.10(19) . . ?
C10B C10A C7A 124.4(3) . . ?
C10B C10A S10 122.5(3) . . ?
C7A C10A S10 112.6(3) . . ?
C10A C10B C3A 122.5(3) . . ?
C10A C10B C1 127.5(4) . . ?
C3A C10B C1 108.8(3) . . ?
C16 C11 C12 118.7(3) . . ?
C16 C11 N5 119.7(3) . . ?
C12 C11 N5 121.6(3) . . ?
C13 C12 C11 120.2(4) . . ?
C13 C12 H12 119.9 . . ?
C11 C12 H12 119.9 . . ?
C14 C13 C12 120.8(4) . . ?
C14 C13 H13 119.6 . . ?
C12 C13 H13 119.6 . . ?
C13 C14 C15 119.2(4) . . ?
C13 C14 H14 120.4 . . ?
C15 C14 H14 120.4 . . ?
C14 C15 C16 120.5(4) . . ?
C14 C15 H15 119.8 . . ?
C16 C15 H15 119.8 . . ?
C11 C16 C15 120.6(4) . . ?
C11 C16 H16 119.7 . . ?
C15 C16 H16 119.7 . . ?
O2 C17 O3 124.2(4) . . ?
O2 C17 C7 124.9(3) . . ?
O3 C17 C7 110.8(3) . . ?
C34 O6 H6 107(3) . . ?
C27B C18 C19 104.7(3) . . ?
C27B C18 H18A 110.8 . . ?
C19 C18 H18A 110.8 . . ?
C27B C18 H18B 110.8 . . ?
C19 C18 H18B 110.8 . . ?
H18A C18 H18B 108.9 . . ?
C20 C19 C18 105.3(3) . . ?
C20 C19 H19A 110.7 . . ?
C18 C19 H19A 110.7 . . ?
C20 C19 H19B 110.7 . . ?
C18 C19 H19B 110.7 . . ?
H19A C19 H19B 108.8 . . ?
C20A C20 C19 103.0(3) . . ?
C20A C20 H20A 111.2 . . ?
C19 C20 H20A 111.2 . . ?
C20A C20 H20B 111.2 . . ?
C19 C20 H20B 111.2 . . ?
H20A C20 H20B 109.1 . . ?
C27B C20A C20 100.8(3) . . ?
C27B C20A C23A 113.6(3) . . ?
C20 C20A C23A 117.2(3) . . ?
C27B C20A C21 111.0(3) . . ?
C20 C20A C21 111.1(3) . . ?
C23A C20A C21 103.3(3) . . ?
N22 C21 C20A 104.1(3) . . ?
N22 C21 H21A 110.9 . . ?
C20A C21 H21A 110.9 . . ?
N22 C21 H21B 110.9 . . ?
C20A C21 H21B 110.9 . . ?
H21A C21 H21B 108.9 . . ?
C23 N22 C28 125.5(3) . . ?
C23 N22 C21 112.4(3) . . ?
C28 N22 C21 121.9(3) . . ?
O4 C23 N22 125.5(3) . . ?
O4 C23 C23A 125.3(3) . . ?
N22 C23 C23A 109.1(3) . . ?
C23 C23A C24 110.1(3) . . ?
C23 C23A C20A 104.7(3) . . ?
C24 C23A C20A 114.3(3) . . ?
C23 C23A H23A 109.2 . . ?
C24 C23A H23A 109.2 . . ?
C20A C23A H23A 109.2 . . ?
C34 C24 C24A 112.8(3) . . ?
C34 C24 C23A 111.2(3) . . ?
C24A C24 C23A 110.0(3) . . ?
C34 C24 H24 107.6 . . ?
C24A C24 H24 107.6 . . ?
C23A C24 H24 107.6 . . ?
C25 C24A C27A 105.8(3) . . ?
C25 C24A C24 117.8(3) . . ?
C27A C24A C24 107.2(3) . . ?
C25 C24A H24A 108.6 . . ?
C27A C24A H24A 108.6 . . ?
C24 C24A H24A 108.6 . . ?
C26 C25 C24A 114.7(4) . . ?
C26 C25 H25 122.7 . . ?
C24A C25 H25 122.7 . . ?
C25 C26 S27 115.5(3) . . ?
C25 C26 H26 122.3 . . ?
S27 C26 H26 122.3 . . ?
C26 S27 C27A 90.68(19) . . ?
C27B C27A C24A 123.8(3) . . ?
C27B C27A S27 124.4(3) . . ?
C24A C27A S27 111.5(3) . . ?
C27A C27B C18 127.7(4) . . ?
C27A C27B C20A 122.8(3) . . ?
C18 C27B C20A 108.3(3) . . ?
C29 C28 C33 119.9(4) . . ?
C29 C28 N22 119.8(3) . . ?
C33 C28 N22 120.2(4) . . ?
C30 C29 C28 119.1(4) . . ?
C30 C29 H29 120.4 . . ?
C28 C29 H29 120.4 . . ?
C29 C30 C31 121.2(4) . . ?
C29 C30 H30 119.4 . . ?
C31 C30 H30 119.4 . . ?
C32 C31 C30 119.3(4) . . ?
C32 C31 H31 120.3 . . ?
C30 C31 H31 120.3 . . ?
C31 C32 C33 120.1(4) . . ?
C31 C32 H32 119.9 . . ?
C33 C32 H32 119.9 . . ?
C28 C33 C32 120.3(4) . . ?
C28 C33 H33 119.9 . . ?
C32 C33 H33 119.9 . . ?
O5 C34 O6 124.0(4) . . ?
O5 C34 C24 124.5(3) . . ?
O6 C34 C24 111.4(3) . . ?
C51 O9 H9 108(3) . . ?
C44B C35 C36 104.4(3) . . ?
C44B C35 H35A 110.9 . . ?
C36 C35 H35A 110.9 . . ?
C44B C35 H35B 110.9 . . ?
C36 C35 H35B 110.9 . . ?
H35A C35 H35B 108.9 . . ?
C37 C36 C35 104.5(3) . . ?
C37 C36 H36A 110.9 . . ?
C35 C36 H36A 110.9 . . ?
C37 C36 H36B 110.9 . . ?
C35 C36 H36B 110.9 . . ?
H36A C36 H36B 108.9 . . ?
C37A C37 C36 101.9(3) . . ?
C37A C37 H37A 111.4 . . ?
C36 C37 H37A 111.4 . . ?
C37A C37 H37B 111.4 . . ?
C36 C37 H37B 111.4 . . ?
H37A C37 H37B 109.2 . . ?
C44B C37A C37 101.0(3) . . ?
C44B C37A C40A 113.1(3) . . ?
C37 C37A C40A 118.2(3) . . ?
C44B C37A C38 110.8(3) . . ?
C37 C37A C38 110.4(3) . . ?
C40A C37A C38 103.4(3) . . ?
N39 C38 C37A 105.5(3) . . ?
N39 C38 H38A 110.7 . . ?
C37A C38 H38A 110.7 . . ?
N39 C38 H38B 110.7 . . ?
C37A C38 H38B 110.7 . . ?
H38A C38 H38B 108.8 . . ?
C40 N39 C45 127.4(3) . . ?
C40 N39 C38 111.8(3) . . ?
C45 N39 C38 120.2(3) . . ?
O7 C40 N39 125.3(3) . . ?
O7 C40 C40A 124.5(3) . . ?
N39 C40 C40A 110.2(3) . . ?
C40 C40A C41 111.1(3) . . ?
C40 C40A C37A 104.7(3) . . ?
C41 C40A C37A 115.1(3) . . ?
C40 C40A H40A 108.6 . . ?
C41 C40A H40A 108.6 . . ?
C37A C40A H40A 108.6 . . ?
C51 C41 C40A 112.1(3) . . ?
C51 C41 C41A 113.2(3) . . ?
C40A C41 C41A 109.9(3) . . ?
C51 C41 H41 107.1 . . ?
C40A C41 H41 107.1 . . ?
C41A C41 H41 107.1 . . ?
C42 C41A C44A 106.2(3) . . ?
C42 C41A C41 117.7(3) . . ?
C44A C41A C41 107.1(3) . . ?
C42 C41A H41A 108.5 . . ?
C44A C41A H41A 108.5 . . ?
C41 C41A H41A 108.5 . . ?
C43 C42 C41A 115.1(4) . . ?
C43 C42 H42 122.5 . . ?
C41A C42 H42 122.5 . . ?
C42 C43 S44 114.3(3) . . ?
C42 C43 H43 122.9 . . ?
S44 C43 H43 122.9 . . ?
C43 S44 C44A 91.2(2) . . ?
C44B C44A C41A 124.5(3) . . ?
C44B C44A S44 124.2(3) . . ?
C41A C44A S44 110.9(3) . . ?
C44A C44B C35 127.6(4) . . ?
C44A C44B C37A 123.0(4) . . ?
C35 C44B C37A 108.4(4) . . ?
C46 C45 C50 119.0(4) . . ?
C46 C45 N39 121.7(3) . . ?
C50 C45 N39 119.4(3) . . ?
C47 C46 C45 119.8(4) . . ?
C47 C46 H46 120.1 . . ?
C45 C46 H46 120.1 . . ?
C48 C47 C46 120.8(4) . . ?
C48 C47 H47 119.6 . . ?
C46 C47 H47 119.6 . . ?
C49 C48 C47 118.9(4) . . ?
C49 C48 H48 120.5 . . ?
C47 C48 H48 120.5 . . ?
C48 C49 C50 121.6(4) . . ?
C48 C49 H49 119.2 . . ?
C50 C49 H49 119.2 . . ?
C49 C50 C45 119.9(4) . . ?
C49 C50 H50 120.1 . . ?
C45 C50 H50 120.1 . . ?
O8 C51 O9 123.3(4) . . ?
O8 C51 C41 125.1(3) . . ?
O9 C51 C41 111.5(3) . . ?

loop_
_geom_bond_atom_site_label_1
_geom_bond_atom_site_label_2
_geom_bond_distance
_geom_bond_site_symmetry_2
_geom_bond_publ_flag
O1 C6 1.235(4) . ?
O2 C17 1.215(5) . ?
O3 C17 1.339(5) . ?
O3 H3 0.87(5) . ?
C1 C10B 1.517(5) . ?
C1 C2 1.532(6) . ?
C1 H1A 0.9900 . ?
C1 H1B 0.9900 . ?
C2 C3 1.541(5) . ?
C2 H2A 0.9900 . ?
C2 H2B 0.9900 . ?
C3 C3A 1.535(5) . ?
C3 H3A 0.9900 . ?
C3 H3B 0.9900 . ?
C3A C10B 1.514(5) . ?
C3A C6A 1.534(5) . ?
C3A C4 1.560(5) . ?
C4 N5 1.467(5) . ?
C4 H4A 0.9900 . ?
C4 H4B 0.9900 . ?
N5 C6 1.359(4) . ?
N5 C11 1.424(4) . ?
C6 C6A 1.516(5) . ?
C6A C7 1.540(5) . ?
C6A H6A 1.0000 . ?
C7 C17 1.519(5) . ?
C7 C7A 1.538(5) . ?
C7 H7 1.0000 . ?
C7A C8 1.512(5) . ?
C7A C10A 1.515(5) . ?
C7A H7A 1.0000 . ?
C8 C9 1.338(6) . ?
C8 H8 0.9500 . ?
C9 S10 1.748(5) . ?
C9 H9A 0.9500 . ?
S10 C10A 1.766(4) . ?
C10A C10B 1.334(6) . ?
C11 C16 1.394(5) . ?
C11 C12 1.398(5) . ?
C12 C13 1.393(5) . ?
C12 H12 0.9500 . ?
C13 C14 1.384(6) . ?
C13 H13 0.9500 . ?
C14 C15 1.385(6) . ?
C14 H14 0.9500 . ?
C15 C16 1.395(5) . ?
C15 H15 0.9500 . ?
C16 H16 0.9500 . ?
O4 C23 1.237(4) . ?
O5 C34 1.210(5) . ?
O6 C34 1.330(4) . ?
O6 H6 0.94(5) . ?
C18 C27B 1.505(5) . ?
C18 C19 1.544(6) . ?
C18 H18A 0.9900 . ?
C18 H18B 0.9900 . ?
C19 C20 1.540(5) . ?
C19 H19A 0.9900 . ?
C19 H19B 0.9900 . ?
C20 C20A 1.534(5) . ?
C20 H20A 0.9900 . ?
C20 H20B 0.9900 . ?
C20A C27B 1.517(5) . ?
C20A C23A 1.547(5) . ?
C20A C21 1.548(5) . ?
C21 N22 1.470(5) . ?
C21 H21A 0.9900 . ?
C21 H21B 0.9900 . ?
N22 C23 1.361(4) . ?
N22 C28 1.419(5) . ?
C23 C23A 1.522(5) . ?
C23A C24 1.537(5) . ?
C23A H23A 1.0000 . ?
C24 C34 1.516(5) . ?
C24 C24A 1.533(5) . ?
C24 H24 1.0000 . ?
C24A C25 1.512(5) . ?
C24A C27A 1.519(5) . ?
C24A H24A 1.0000 . ?
C25 C26 1.326(6) . ?
C25 H25 0.9500 . ?
C26 S27 1.756(5) . ?
C26 H26 0.9500 . ?
S27 C27A 1.772(4) . ?
C27A C27B 1.327(6) . ?
C28 C29 1.387(5) . ?
C28 C33 1.390(5) . ?
C29 C30 1.387(6) . ?
C29 H29 0.9500 . ?
C30 C31 1.391(6) . ?
C30 H30 0.9500 . ?
C31 C32 1.376(6) . ?
C31 H31 0.9500 . ?
C32 C33 1.393(5) . ?
C32 H32 0.9500 . ?
C33 H33 0.9500 . ?
O7 C40 1.232(4) . ?
O8 C51 1.204(5) . ?
O9 C51 1.337(4) . ?
O9 H9 0.99(5) . ?
C35 C44B 1.510(6) . ?
C35 C36 1.546(6) . ?
C35 H35A 0.9900 . ?
C35 H35B 0.9900 . ?
C36 C37 1.541(6) . ?
C36 H36A 0.9900 . ?
C36 H36B 0.9900 . ?
C37 C37A 1.532(6) . ?
C37 H37A 0.9900 . ?
C37 H37B 0.9900 . ?
C37A C44B 1.512(5) . ?
C37A C40A 1.544(5) . ?
C37A C38 1.552(5) . ?
C38 N39 1.462(5) . ?
C38 H38A 0.9900 . ?
C38 H38B 0.9900 . ?
N39 C40 1.363(5) . ?
N39 C45 1.427(5) . ?
C40 C40A 1.508(5) . ?
C40A C41 1.540(5) . ?
C40A H40A 1.0000 . ?
C41 C51 1.522(5) . ?
C41 C41A 1.544(5) . ?
C41 H41 1.0000 . ?
C41A C42 1.488(5) . ?
C41A C44A 1.529(6) . ?
C41A H41A 1.0000 . ?
C42 C43 1.356(6) . ?
C42 H42 0.9500 . ?
C43 S44 1.755(5) . ?
C43 H43 0.9500 . ?
S44 C44A 1.772(4) . ?
C44A C44B 1.330(6) . ?
C45 C46 1.400(6) . ?
C45 C50 1.403(5) . ?
C46 C47 1.399(5) . ?
C46 H46 0.9500 . ?
C47 C48 1.391(6) . ?
C47 H47 0.9500 . ?
C48 C49 1.376(6) . ?
C48 H48 0.9500 . ?
C49 C50 1.388(6) . ?
C49 H49 0.9500 . ?
C50 H50 0.9500 . ?

loop_
_geom_hbond_atom_site_label_D
_geom_hbond_atom_site_label_H
_geom_hbond_atom_site_label_A
_geom_hbond_distance_DH
_geom_hbond_distance_HA
_geom_hbond_distance_DA
_geom_hbond_angle_DHA
_geom_hbond_site_symmetry_A
O3 H3 O4 0.87(5) 1.86(5) 2.715(4) 168(5) .
O6 H6 O1 0.94(5) 1.70(5) 2.617(4) 164(4) .
O9 H9 O7 0.99(5) 1.69(5) 2.662(4) 164(4) 7_667

loop_
_geom_torsion_atom_site_label_1
_geom_torsion_atom_site_label_2
_geom_torsion_atom_site_label_3
_geom_torsion_atom_site_label_4
_geom_torsion
_geom_torsion_site_symmetry_1
_geom_torsion_site_symmetry_2
_geom_torsion_site_symmetry_3
_geom_torsion_site_symmetry_4
_geom_torsion_publ_flag
C10B C1 C2 C3 12.6(4) . . . . ?
C1 C2 C3 C3A -35.0(4) . . . . ?
C2 C3 C3A C10B 42.5(4) . . . . ?
C2 C3 C3A C6A 166.3(3) . . . . ?
C2 C3 C3A C4 -74.9(4) . . . . ?
C10B C3A C4 N5 100.1(3) . . . . ?
C3 C3A C4 N5 -149.5(3) . . . . ?
C6A C3A C4 N5 -22.5(3) . . . . ?
C3A C4 N5 C6 16.8(4) . . . . ?
C3A C4 N5 C11 -171.9(3) . . . . ?
C11 N5 C6 O1 6.4(6) . . . . ?
C4 N5 C6 O1 177.2(3) . . . . ?
C11 N5 C6 C6A -174.5(3) . . . . ?
C4 N5 C6 C6A -3.7(4) . . . . ?
O1 C6 C6A C3A 167.9(3) . . . . ?
N5 C6 C6A C3A -11.3(4) . . . . ?
O1 C6 C6A C7 43.5(5) . . . . ?
N5 C6 C6A C7 -135.6(3) . . . . ?
C10B C3A C6A C6 -100.5(3) . . . . ?
C3 C3A C6A C6 143.1(3) . . . . ?
C4 C3A C6A C6 20.3(3) . . . . ?
C10B C3A C6A C7 21.8(4) . . . . ?
C3 C3A C6A C7 -94.6(4) . . . . ?
C4 C3A C6A C7 142.5(3) . . . . ?
C6 C6A C7 C17 -62.2(4) . . . . ?
C3A C6A C7 C17 179.3(3) . . . . ?
C6 C6A C7 C7A 64.5(4) . . . . ?
C3A C6A C7 C7A -54.0(4) . . . . ?
C17 C7 C7A C8 -60.4(4) . . . . ?
C6A C7 C7A C8 173.0(3) . . . . ?
C17 C7 C7A C10A -177.4(3) . . . . ?
C6A C7 C7A C10A 56.0(4) . . . . ?
C10A C7A C8 C9 -12.7(5) . . . . ?
C7 C7A C8 C9 -131.3(4) . . . . ?
C7A C8 C9 S10 3.7(5) . . . . ?
C8 C9 S10 C10A 5.5(4) . . . . ?
C8 C7A C10A C10B -155.8(4) . . . . ?
C7 C7A C10A C10B -31.2(5) . . . . ?
C8 C7A C10A S10 16.5(4) . . . . ?
C7 C7A C10A S10 141.1(3) . . . . ?
C9 S10 C10A C10B 159.3(4) . . . . ?
C9 S10 C10A C7A -13.1(3) . . . . ?
C7A C10A C10B C3A -0.5(6) . . . . ?
S10 C10A C10B C3A -172.0(3) . . . . ?
C7A C10A C10B C1 165.4(4) . . . . ?
S10 C10A C10B C1 -6.2(6) . . . . ?
C3 C3A C10B C10A 132.3(4) . . . . ?
C6A C3A C10B C10A 6.0(5) . . . . ?
C4 C3A C10B C10A -110.3(4) . . . . ?
C3 C3A C10B C1 -35.9(4) . . . . ?
C6A C3A C10B C1 -162.2(3) . . . . ?
C4 C3A C10B C1 81.5(4) . . . . ?
C2 C1 C10B C10A -152.7(4) . . . . ?
C2 C1 C10B C3A 14.8(4) . . . . ?
C6 N5 C11 C16 159.4(3) . . . . ?
C4 N5 C11 C16 -10.5(5) . . . . ?
C6 N5 C11 C12 -20.6(5) . . . . ?
C4 N5 C11 C12 169.4(3) . . . . ?
C16 C11 C12 C13 -0.9(5) . . . . ?
N5 C11 C12 C13 179.2(3) . . . . ?
C11 C12 C13 C14 0.6(6) . . . . ?
C12 C13 C14 C15 0.2(6) . . . . ?
C13 C14 C15 C16 -0.7(6) . . . . ?
C12 C11 C16 C15 0.5(5) . . . . ?
N5 C11 C16 C15 -179.6(3) . . . . ?
C14 C15 C16 C11 0.3(5) . . . . ?
C7A C7 C17 O2 0.4(5) . . . . ?
C6A C7 C17 O2 125.8(4) . . . . ?
C7A C7 C17 O3 179.5(3) . . . . ?
C6A C7 C17 O3 -55.1(4) . . . . ?
C27B C18 C19 C20 -11.3(4) . . . . ?
C18 C19 C20 C20A 33.5(4) . . . . ?
C19 C20 C20A C27B -41.9(4) . . . . ?
C19 C20 C20A C23A -165.7(3) . . . . ?
C19 C20 C20A C21 75.8(4) . . . . ?
C27B C20A C21 N22 -97.3(3) . . . . ?
C20 C20A C21 N22 151.5(3) . . . . ?
C23A C20A C21 N22 24.9(3) . . . . ?
C20A C21 N22 C23 -21.0(4) . . . . ?
C20A C21 N22 C28 163.9(3) . . . . ?
C28 N22 C23 O4 0.7(6) . . . . ?
C21 N22 C23 O4 -174.2(3) . . . . ?
C28 N22 C23 C23A -177.5(3) . . . . ?
C21 N22 C23 C23A 7.6(4) . . . . ?
O4 C23 C23A C24 -45.8(5) . . . . ?
N22 C23 C23A C24 132.4(3) . . . . ?
O4 C23 C23A C20A -169.1(3) . . . . ?
N22 C23 C23A C20A 9.1(4) . . . . ?
C27B C20A C23A C23 99.5(3) . . . . ?
C20 C20A C23A C23 -143.4(3) . . . . ?
C21 C20A C23A C23 -20.8(3) . . . . ?
C27B C20A C23A C24 -21.0(4) . . . . ?
C20 C20A C23A C24 96.1(4) . . . . ?
C21 C20A C23A C24 -141.3(3) . . . . ?
C23 C23A C24 C34 62.4(4) . . . . ?
C20A C23A C24 C34 179.9(3) . . . . ?
C23 C23A C24 C24A -63.2(4) . . . . ?
C20A C23A C24 C24A 54.3(4) . . . . ?
C34 C24 C24A C25 58.2(4) . . . . ?
C23A C24 C24A C25 -177.1(3) . . . . ?
C34 C24 C24A C27A 177.2(3) . . . . ?
C23A C24 C24A C27A -58.0(4) . . . . ?
C27A C24A C25 C26 12.3(5) . . . . ?
C24 C24A C25 C26 132.0(4) . . . . ?
C24A C25 C26 S27 -5.0(5) . . . . ?
C25 C26 S27 C27A -3.4(3) . . . . ?
C25 C24A C27A C27B 160.2(4) . . . . ?
C24 C24A C27A C27B 33.7(5) . . . . ?
C25 C24A C27A S27 -14.3(4) . . . . ?
C24 C24A C27A S27 -140.8(3) . . . . ?
C26 S27 C27A C27B -163.9(4) . . . . ?
C26 S27 C27A C24A 10.6(3) . . . . ?
C24A C27A C27B C18 -167.3(4) . . . . ?
S27 C27A C27B C18 6.5(6) . . . . ?
C24A C27A C27B C20A -0.9(6) . . . . ?
S27 C27A C27B C20A 172.8(3) . . . . ?
C19 C18 C27B C27A 152.3(4) . . . . ?
C19 C18 C27B C20A -15.6(4) . . . . ?
C20 C20A C27B C27A -132.6(4) . . . . ?
C23A C20A C27B C27A -6.3(5) . . . . ?
C21 C20A C27B C27A 109.6(4) . . . . ?
C20 C20A C27B C18 36.1(4) . . . . ?
C23A C20A C27B C18 162.4(3) . . . . ?
C21 C20A C27B C18 -81.7(4) . . . . ?
C23 N22 C28 C29 36.0(5) . . . . ?
C21 N22 C28 C29 -149.6(4) . . . . ?
C23 N22 C28 C33 -147.6(4) . . . . ?
C21 N22 C28 C33 26.9(5) . . . . ?
C33 C28 C29 C30 0.1(6) . . . . ?
N22 C28 C29 C30 176.6(3) . . . . ?
C28 C29 C30 C31 1.0(6) . . . . ?
C29 C30 C31 C32 -1.6(7) . . . . ?
C30 C31 C32 C33 1.1(6) . . . . ?
C29 C28 C33 C32 -0.7(6) . . . . ?
N22 C28 C33 C32 -177.1(3) . . . . ?
C31 C32 C33 C28 0.1(6) . . . . ?
C24A C24 C34 O5 -9.9(5) . . . . ?
C23A C24 C34 O5 -134.0(4) . . . . ?
C24A C24 C34 O6 172.0(3) . . . . ?
C23A C24 C34 O6 47.9(4) . . . . ?
C44B C35 C36 C37 17.3(4) . . . . ?
C35 C36 C37 C37A -38.4(4) . . . . ?
C36 C37 C37A C44B 43.9(4) . . . . ?
C36 C37 C37A C40A 167.9(4) . . . . ?
C36 C37 C37A C38 -73.4(4) . . . . ?
C44B C37A C38 N39 101.2(4) . . . . ?
C37 C37A C38 N39 -147.7(3) . . . . ?
C40A C37A C38 N39 -20.3(4) . . . . ?
C37A C38 N39 C40 13.9(4) . . . . ?
C37A C38 N39 C45 -174.4(3) . . . . ?
C45 N39 C40 O7 8.3(6) . . . . ?
C38 N39 C40 O7 179.3(3) . . . . ?
C45 N39 C40 C40A -172.0(3) . . . . ?
C38 N39 C40 C40A -1.1(4) . . . . ?
O7 C40 C40A C41 42.5(5) . . . . ?
N39 C40 C40A C41 -137.1(3) . . . . ?
O7 C40 C40A C37A 167.4(4) . . . . ?
N39 C40 C40A C37A -12.3(4) . . . . ?
C44B C37A C40A C40 -100.4(4) . . . . ?
C37 C37A C40A C40 141.8(4) . . . . ?
C38 C37A C40A C40 19.5(4) . . . . ?
C44B C37A C40A C41 21.8(5) . . . . ?
C37 C37A C40A C41 -95.9(4) . . . . ?
C38 C37A C40A C41 141.8(3) . . . . ?
C40 C40A C41 C51 -62.9(4) . . . . ?
C37A C40A C41 C51 178.4(3) . . . . ?
C40 C40A C41 C41A 64.0(4) . . . . ?
C37A C40A C41 C41A -54.8(4) . . . . ?
C51 C41 C41A C42 -58.4(5) . . . . ?
C40A C41 C41A C42 175.3(3) . . . . ?
C51 C41 C41A C44A -177.9(3) . . . . ?
C40A C41 C41A C44A 55.9(4) . . . . ?
C44A C41A C42 C43 -13.4(5) . . . . ?
C41 C41A C42 C43 -133.2(4) . . . . ?
C41A C42 C43 S44 4.7(5) . . . . ?
C42 C43 S44 C44A 4.8(4) . . . . ?
C42 C41A C44A C44B -156.6(4) . . . . ?
C41 C41A C44A C44B -30.1(5) . . . . ?
C42 C41A C44A S44 16.3(4) . . . . ?
C41 C41A C44A S44 142.8(3) . . . . ?
C43 S44 C44A C44B 160.5(4) . . . . ?
C43 S44 C44A C41A -12.4(3) . . . . ?
C41A C44A C44B C35 164.5(4) . . . . ?
S44 C44A C44B C35 -7.5(6) . . . . ?
C41A C44A C44B C37A -2.5(6) . . . . ?
S44 C44A C44B C37A -174.4(3) . . . . ?
C36 C35 C44B C44A -157.8(4) . . . . ?
C36 C35 C44B C37A 10.7(4) . . . . ?
C37 C37A C44B C44A 134.8(4) . . . . ?
C40A C37A C44B C44A 7.4(5) . . . . ?
C38 C37A C44B C44A -108.2(4) . . . . ?
C37 C37A C44B C35 -34.3(4) . . . . ?
C40A C37A C44B C35 -161.7(3) . . . . ?
C38 C37A C44B C35 82.7(4) . . . . ?
C40 N39 C45 C46 -4.1(6) . . . . ?
C38 N39 C45 C46 -174.4(3) . . . . ?
C40 N39 C45 C50 175.2(3) . . . . ?
C38 N39 C45 C50 4.9(5) . . . . ?
C50 C45 C46 C47 -0.5(6) . . . . ?
N39 C45 C46 C47 178.8(4) . . . . ?
C45 C46 C47 C48 1.5(6) . . . . ?
C46 C47 C48 C49 -1.1(6) . . . . ?
C47 C48 C49 C50 -0.4(6) . . . . ?
C48 C49 C50 C45 1.5(6) . . . . ?
C46 C45 C50 C49 -1.0(5) . . . . ?
N39 C45 C50 C49 179.7(3) . . . . ?
C40A C41 C51 O8 134.1(4) . . . . ?
C41A C41 C51 O8 9.1(5) . . . . ?
C40A C41 C51 O9 -48.0(4) . . . . ?
C41A C41 C51 O9 -173.1(3) . . . . ?
